data_7126833
loop_
_publ_author_name
'Behera, Kanhu Charan'
'Bag, Bamaprasad'

_publ_section_title
;
 Selective DCP detection with xanthene derivatives by carbonyl
 phosphorylation.
;
_journal_issue 65
_journal_name_full 'Chemical communications (Cambridge, England)'
_journal_page_first 9308
_journal_page_last 9311
_journal_paper_doi 10.1039/d0cc03985c
_journal_volume 56
_journal_year 2020
_chemical_formula_moiety '2[(C37 H40 N5 O2). (H1.5 O1)]'
_chemical_formula_sum 'C74 H85 N10 O6'
_chemical_formula_weight 1210.51
_space_group_crystal_system monoclinic
_space_group_IT_number 14
_space_group_name_Hall '-P 2ybc'
_space_group_name_H-M_alt 'P 1 21/c 1'
_atom_sites_solution_hydrogens mixed
_audit_creation_method SHELXL-2013
_audit_update_record
;
2020-01-22 deposited with the CCDC.	2020-07-07 downloaded from the CCDC.
;
_cell_angle_alpha 90
_cell_angle_beta 95.731(5)
_cell_angle_gamma 90
_cell_formula_units_Z 2
_cell_length_a 9.309(2)
_cell_length_b 14.055(3)
_cell_length_c 25.600(6)
_cell_measurement_reflns_used 5523
_cell_measurement_temperature 293(2)
_cell_measurement_theta_max 22.95
_cell_measurement_theta_min 2.59
_cell_volume 3332.7(13)
_computing_cell_refinement 'BRUKER SAINT'
_computing_data_collection 'BRUKER APEX2'
_computing_data_reduction 'BRUKER SAINT'
_computing_molecular_graphics 'BRUKER SHELXTL'
_computing_publication_material 'ORTEP 3 and DIAMOND 3.0'
_computing_structure_refinement 'SHELXL-2013 (Sheldrick, 2013)'
_computing_structure_solution 'SHELXS-97 (Sheldrick 2008)'
_diffrn_ambient_temperature 293(2)
_diffrn_measured_fraction_theta_full 0.794
_diffrn_measured_fraction_theta_max 0.986
_diffrn_measurement_device_type 'Bruker APEX-II CCD'
_diffrn_measurement_method '\f and \w scans'
_diffrn_radiation_type MoK\a
_diffrn_radiation_wavelength 0.71073
_diffrn_reflns_av_R_equivalents 0.0693
_diffrn_reflns_av_unetI/netI 0.0500
_diffrn_reflns_Laue_measured_fraction_full 0.794
_diffrn_reflns_Laue_measured_fraction_max 0.986
_diffrn_reflns_limit_h_max 10
_diffrn_reflns_limit_h_min -10
_diffrn_reflns_limit_k_max 15
_diffrn_reflns_limit_k_min -15
_diffrn_reflns_limit_l_max 28
_diffrn_reflns_limit_l_min -28
_diffrn_reflns_number 25247
_diffrn_reflns_point_group_measured_fraction_full 0.794
_diffrn_reflns_point_group_measured_fraction_max 0.986
_diffrn_reflns_theta_full 25.242
_diffrn_reflns_theta_max 23.363
_diffrn_reflns_theta_min 1.599
_exptl_absorpt_coefficient_mu 0.078
_exptl_absorpt_correction_type none
_exptl_crystal_colour Colourless
_exptl_crystal_density_diffrn 1.206
_exptl_crystal_description block
_exptl_crystal_F_000 1294
_exptl_crystal_recrystallization_method 'Re-crystallisation from solvent'
_refine_diff_density_max 0.395
_refine_diff_density_min -0.249
_refine_diff_density_rms 0.065
_refine_ls_extinction_coef 0.0126(19)
_refine_ls_extinction_expression Fc^*^=kFc[1+0.001xFc^2^\l^3^/sin(2\q)]^-1/4^
_refine_ls_extinction_method SHELXL
_refine_ls_goodness_of_fit_ref 1.027
_refine_ls_hydrogen_treatment mixed
_refine_ls_matrix_type full
_refine_ls_number_parameters 544
_refine_ls_number_reflns 4782
_refine_ls_number_restraints 3
_refine_ls_restrained_S_all 1.039
_refine_ls_R_factor_all 0.0758
_refine_ls_R_factor_gt 0.0579
_refine_ls_shift/su_max 0.002
_refine_ls_shift/su_mean 0.000
_refine_ls_structure_factor_coef Fsqd
_refine_ls_weighting_details 'w=1/[\s^2^(Fo^2^)+(0.1255P)^2^+0.0377P] where P=(Fo^2^+2Fc^2^)/3'
_refine_ls_weighting_scheme calc
_refine_ls_wR_factor_gt 0.1623
_refine_ls_wR_factor_ref 0.1826
_reflns_Friedel_coverage 0.000
_reflns_number_gt 3531
_reflns_number_total 4782
_reflns_threshold_expression 'I > 2\s(I)'
_cod_data_source_file d0cc03985c2.cif
_cod_data_source_block BPB_KCB-30
_cod_depositor_comments 'Adding full bibliography for 7126831--7126833.cif.'
_cod_original_cell_volume 3332.6(13)
_cod_original_sg_symbol_H-M 'P 21/c'
_cod_database_code 7126833
_shelx_space_group_comment
;
The symmetry employed for this shelxl refinement is uniquely defined
by the following loop, which should always be used as a source of
symmetry information in preference to the above space-group names.
They are only intended as comments.
;
_shelxl_version_number 2013-4

loop_
_space_group_symop_operation_xyz
'x, y, z'
'-x, y+1/2, -z+1/2'
'-x, -y, -z'
'x, -y-1/2, z-1/2'

loop_
_atom_site_label
_atom_site_type_symbol
_atom_site_fract_x
_atom_site_fract_y
_atom_site_fract_z
_atom_site_U_iso_or_equiv
_atom_site_adp_type
_atom_site_occupancy
_atom_site_site_symmetry_order
_atom_site_calc_flag
_atom_site_refinement_flags_posn
_atom_site_refinement_flags_adp
_atom_site_refinement_flags_occupancy
_atom_site_disorder_assembly
_atom_site_disorder_group
O1 O 0.51027(17) 0.06385(11) 0.35677(7) 0.0547(5) Uani 1 1 d . . . . .
O2 O 0.3061(2) 0.42857(13) 0.22028(7) 0.0670(6) Uani 1 1 d . . . . .
N1 N 0.0413(3) -0.07051(17) 0.32393(11) 0.0701(7) Uani 1 1 d . . . . .
N2 N 0.9935(3) 0.17006(17) 0.39937(10) 0.0609(7) Uani 1 1 d . . . . .
N3 N 0.38885(19) 0.30789(13) 0.27687(7) 0.0401(5) Uani 1 1 d . . . . .
N4 N 0.3438(2) 0.35452(13) 0.31927(8) 0.0448(5) Uani 1 1 d . . . . .
N5 N 0.2136(3) 0.54299(16) 0.53587(8) 0.0632(7) Uani 1 1 d . . . . .
C1 C 0.2055(3) 0.13115(17) 0.26213(10) 0.0445(6) Uani 1 1 d . . . . .
C2 C 0.1024(2) 0.06516(17) 0.27259(10) 0.0463(6) Uani 1 1 d . . . . .
C3 C 0.1418(3) -0.00346(17) 0.31183(10) 0.0501(7) Uani 1 1 d . . . . .
C4 C 0.2797(3) -0.00167(18) 0.33792(11) 0.0526(7) Uani 1 1 d . . . . .
C5 C 0.7104(2) 0.25899(17) 0.30223(10) 0.0448(6) Uani 1 1 d . . . . .
C6 C 0.8431(3) 0.25057(17) 0.33046(10) 0.0466(6) Uani 1 1 d . . . . .
C7 C 0.8619(2) 0.17776(17) 0.36864(10) 0.0481(6) Uani 1 1 d . . . . .
C8 C 0.7478(3) 0.11619(18) 0.37584(10) 0.0484(6) Uani 1 1 d . . . . .
C9 C 0.3445(2) 0.13524(15) 0.28842(9) 0.0401(6) Uani 1 1 d . . . . .
C10 C 0.3785(2) 0.06711(16) 0.32637(10) 0.0456(6) Uani 1 1 d . . . . .
C11 C 0.5939(2) 0.19924(15) 0.30895(9) 0.0402(6) Uani 1 1 d . . . . .
C12 C 0.6162(2) 0.12784(16) 0.34586(9) 0.0427(6) Uani 1 1 d . . . . .
C13 C 0.4524(2) 0.20969(15) 0.27476(9) 0.0388(6) Uani 1 1 d . . . . .
C14 C 0.4783(2) 0.20736(15) 0.21692(9) 0.0405(6) Uani 1 1 d . . . . .
C15 C 0.5479(3) 0.13752(18) 0.19083(11) 0.0508(7) Uani 1 1 d . . . . .
C16 C 0.5652(3) 0.1536(2) 0.13850(12) 0.0622(8) Uani 1 1 d . . . . .
C17 C 0.5156(3) 0.2359(2) 0.11301(12) 0.0632(8) Uani 1 1 d . . . . .
C18 C 0.4466(3) 0.3051(2) 0.13918(11) 0.0548(7) Uani 1 1 d . . . . .
C19 C 0.4293(2) 0.28906(16) 0.19149(9) 0.0434(6) Uani 1 1 d . . . . .
C20 C 0.3666(3) 0.35237(17) 0.22900(10) 0.0463(6) Uani 1 1 d . . . . .
C21 C 0.0774(4) -0.1488(2) 0.36101(18) 0.1053(13) Uani 1 1 d . . . . .
H21A H 0.1475 -0.1898 0.3466 0.126 Uiso 1 1 calc R U . . .
H21B H 0.1228 -0.1222 0.3935 0.126 Uiso 1 1 calc R U . . .
C22 C -0.0429(5) -0.2057(3) 0.3727(2) 0.1405(19) Uani 1 1 d . . . . .
H22A H -0.0100 -0.2550 0.3970 0.211 Uiso 1 1 calc R U . . .
H22B H -0.0875 -0.2338 0.3410 0.211 Uiso 1 1 calc R U . . .
H22C H -0.1118 -0.1664 0.3881 0.211 Uiso 1 1 calc R U . . .
C23 C 1.0238(3) 0.0963(2) 0.43790(15) 0.0723(9) Uani 1 1 d . . . . .
C24 C 1.1672(4) 0.1122(3) 0.46852(17) 0.1146(14) Uani 1 1 d . . . . .
H24A H 1.1854 0.0622 0.4939 0.172 Uiso 1 1 calc R U . . .
H24B H 1.1667 0.1723 0.4863 0.172 Uiso 1 1 calc R U . . .
H24C H 1.2415 0.1122 0.4451 0.172 Uiso 1 1 calc R U . . .
C25 C -0.0454(3) 0.0661(3) 0.24332(14) 0.0594(8) Uani 1 1 d . . . . .
C26 C 0.9659(3) 0.3147(2) 0.32019(15) 0.0648(8) Uani 1 1 d . . . . .
C27 C 0.3664(3) 0.31944(18) 0.36557(10) 0.0441(6) Uani 1 1 d . . . . .
C28 C 0.3198(2) 0.37362(16) 0.40934(9) 0.0431(6) Uani 1 1 d . . . . .
C29 C 0.2314(3) 0.45291(17) 0.40174(11) 0.0437(6) Uani 1 1 d . . . . .
C30 C 0.1958(3) 0.50798(18) 0.44284(10) 0.0464(6) Uani 1 1 d . . . . .
C31 C 0.3664(3) 0.35056(19) 0.46095(10) 0.0555(7) Uani 1 1 d . . . . .
C32 C 0.3326(3) 0.4050(2) 0.50260(11) 0.0585(8) Uani 1 1 d . . . . .
C33 C 0.2466(3) 0.48652(17) 0.49466(9) 0.0489(7) Uani 1 1 d . . . . .
C34 C 0.1262(4) 0.6274(2) 0.52621(13) 0.0626(8) Uani 1 1 d . . . . .
C35 C 0.2097(5) 0.7110(3) 0.50848(18) 0.0843(11) Uani 1 1 d . . . . .
C36 C 0.2872(4) 0.5307(3) 0.58883(12) 0.0691(9) Uani 1 1 d . . . . .
C37 C 0.2093(5) 0.4634(4) 0.62139(18) 0.0926(12) Uani 1 1 d . . . . .
O3W O 1.4574(6) -0.0687(4) 0.4915(3) 0.246(3) Uani 1 1 d D . . . .
H35B H 0.276(5) 0.740(3) 0.5376(18) 0.127(15) Uiso 1 1 d . . . . .
H30 H 0.132(3) 0.5597(18) 0.4347(9) 0.053(7) Uiso 1 1 d . . . . .
H34A H 0.041(3) 0.6095(19) 0.5009(11) 0.069(9) Uiso 1 1 d . . . . .
H34B H 0.085(3) 0.640(2) 0.5566(13) 0.077(9) Uiso 1 1 d . . . . .
H8 H 0.757(3) 0.0596(19) 0.4011(10) 0.061(7) Uiso 1 1 d . . . . .
H4 H 0.313(3) -0.0472(18) 0.3660(10) 0.056(7) Uiso 1 1 d . . . . .
H31 H 0.419(3) 0.2935(19) 0.4668(10) 0.063(8) Uiso 1 1 d . . . . .
H27 H 0.421(3) 0.2581(18) 0.3730(9) 0.050(7) Uiso 1 1 d . . . . .
H15 H 0.585(3) 0.0768(19) 0.2072(10) 0.060(7) Uiso 1 1 d . . . . .
H29 H 0.199(3) 0.4716(16) 0.3689(10) 0.046(7) Uiso 1 1 d . . . . .
H18 H 0.414(3) 0.3680(18) 0.1227(9) 0.054(7) Uiso 1 1 d . . . . .
H5 H 0.700(3) 0.3095(18) 0.2750(10) 0.053(7) Uiso 1 1 d . . . . .
H32 H 0.367(3) 0.3859(18) 0.5356(11) 0.057(7) Uiso 1 1 d . . . . .
H17 H 0.528(3) 0.2449(19) 0.0753(12) 0.069(8) Uiso 1 1 d . . . . .
H1 H 0.180(2) 0.1805(16) 0.2333(9) 0.046(6) Uiso 1 1 d . . . . .
H25C H -0.072(3) 0.001(2) 0.2273(12) 0.087(10) Uiso 1 1 d . . . . .
H26B H 1.002(4) 0.350(2) 0.3505(14) 0.097(11) Uiso 1 1 d . . . . .
H25B H -0.119(4) 0.069(2) 0.2680(13) 0.086(10) Uiso 1 1 d . . . . .
H35A H 0.137(5) 0.772(3) 0.5063(15) 0.130(14) Uiso 1 1 d . . . . .
H26C H 1.053(4) 0.277(2) 0.3044(13) 0.102(11) Uiso 1 1 d . . . . .
H35C H 0.254(4) 0.700(2) 0.4759(15) 0.095(11) Uiso 1 1 d . . . . .
H2N2 H 1.069(4) 0.197(2) 0.3865(13) 0.093(12) Uiso 1 1 d . . . . .
H25A H -0.054(3) 0.110(2) 0.2211(12) 0.073(11) Uiso 1 1 d . . . . .
H26A H 0.936(4) 0.364(3) 0.2924(13) 0.096(11) Uiso 1 1 d . . . . .
H1N1 H -0.043(4) -0.064(2) 0.3082(13) 0.082(11) Uiso 1 1 d . . . . .
H23A H 0.946(3) 0.0928(19) 0.4662(12) 0.073(9) Uiso 1 1 d . . . . .
H37A H 0.200(5) 0.403(3) 0.6037(17) 0.129(17) Uiso 1 1 d . . . . .
H23B H 1.020(3) 0.036(2) 0.4227(12) 0.085(11) Uiso 1 1 d . . . . .
H16 H 0.609(3) 0.105(2) 0.1195(11) 0.075(8) Uiso 1 1 d . . . . .
H36A H 0.389(3) 0.5098(19) 0.5885(11) 0.070(8) Uiso 1 1 d . . . . .
H37C H 0.104(4) 0.478(2) 0.6269(14) 0.109(12) Uiso 1 1 d . . . . .
H36B H 0.291(3) 0.589(2) 0.6077(12) 0.083(10) Uiso 1 1 d . . . . .
H37B H 0.269(5) 0.476(3) 0.6591(19) 0.136(15) Uiso 1 1 d . . . . .
H1O3 H 1.5000 0.0000 0.5000 0.003(6) Uiso 1 2 d DS . P . .
H2O3 H 1.373(2) -0.045(5) 0.492(13) 1.0(3) Uiso 1 1 d D . . . .

loop_
_atom_site_aniso_label
_atom_site_aniso_U_11
_atom_site_aniso_U_22
_atom_site_aniso_U_33
_atom_site_aniso_U_23
_atom_site_aniso_U_13
_atom_site_aniso_U_12
O1 0.0434(10) 0.0517(10) 0.0662(12) 0.0143(8) -0.0077(9) -0.0067(8)
O2 0.0826(13) 0.0561(12) 0.0642(13) 0.0100(9) 0.0161(10) 0.0281(10)
N1 0.0538(16) 0.0665(16) 0.0884(19) 0.0128(14) -0.0005(14) -0.0180(12)
N2 0.0414(14) 0.0704(16) 0.0678(16) -0.0031(12) -0.0102(12) -0.0020(11)
N3 0.0392(11) 0.0424(11) 0.0394(12) -0.0054(9) 0.0071(9) 0.0055(8)
N4 0.0426(12) 0.0456(11) 0.0472(13) -0.0080(10) 0.0088(9) -0.0025(9)
N5 0.0844(17) 0.0638(14) 0.0418(13) -0.0079(11) 0.0077(11) 0.0164(12)
C1 0.0402(14) 0.0489(14) 0.0443(15) -0.0020(12) 0.0032(11) 0.0012(11)
C2 0.0378(14) 0.0522(15) 0.0489(15) -0.0078(12) 0.0041(11) -0.0032(11)
C3 0.0467(15) 0.0443(14) 0.0595(17) -0.0045(12) 0.0058(13) -0.0099(11)
C4 0.0487(16) 0.0458(15) 0.0622(17) 0.0068(13) 0.0001(13) -0.0066(12)
C5 0.0405(15) 0.0422(14) 0.0513(16) -0.0065(12) 0.0022(12) -0.0033(11)
C6 0.0406(14) 0.0472(14) 0.0519(15) -0.0097(12) 0.0046(12) -0.0028(11)
C7 0.0378(14) 0.0531(15) 0.0518(16) -0.0154(12) -0.0030(12) 0.0036(11)
C8 0.0440(15) 0.0447(14) 0.0547(16) -0.0016(12) -0.0038(12) 0.0026(11)
C9 0.0362(13) 0.0394(12) 0.0446(14) -0.0048(10) 0.0037(11) -0.0003(10)
C10 0.0393(14) 0.0443(14) 0.0517(15) -0.0011(12) -0.0032(11) -0.0012(11)
C11 0.0382(13) 0.0385(13) 0.0434(14) -0.0073(11) 0.0020(11) 0.0001(10)
C12 0.0366(14) 0.0404(13) 0.0502(15) -0.0051(11) -0.0001(11) -0.0023(10)
C13 0.0362(12) 0.0358(12) 0.0444(14) -0.0027(10) 0.0040(10) 0.0030(10)
C14 0.0306(12) 0.0418(13) 0.0490(14) -0.0062(11) 0.0030(10) -0.0036(10)
C15 0.0480(15) 0.0465(15) 0.0582(18) -0.0107(13) 0.0065(13) 0.0033(12)
C16 0.0574(18) 0.068(2) 0.063(2) -0.0220(16) 0.0152(14) 0.0005(14)
C17 0.0675(19) 0.075(2) 0.0480(18) -0.0113(15) 0.0107(15) -0.0057(15)
C18 0.0592(17) 0.0563(16) 0.0493(17) -0.0013(13) 0.0077(13) -0.0027(13)
C19 0.0390(13) 0.0474(14) 0.0440(15) -0.0013(11) 0.0049(11) -0.0001(11)
C20 0.0444(14) 0.0439(14) 0.0509(16) -0.0015(12) 0.0064(11) 0.0065(11)
C21 0.078(2) 0.079(2) 0.156(4) 0.034(2) -0.004(2) -0.0243(19)
C22 0.143(4) 0.126(4) 0.148(4) 0.054(3) -0.011(3) -0.050(3)
C23 0.061(2) 0.066(2) 0.085(2) 0.0017(19) -0.0166(18) 0.0073(16)
C24 0.073(2) 0.135(3) 0.126(3) 0.026(3) -0.038(2) -0.002(2)
C25 0.0453(17) 0.066(2) 0.066(2) -0.0020(18) 0.0015(15) -0.0101(14)
C26 0.0474(18) 0.072(2) 0.075(2) -0.0108(19) 0.0031(16) -0.0157(15)
C27 0.0395(14) 0.0431(14) 0.0497(17) -0.0044(12) 0.0047(12) -0.0012(11)
C28 0.0399(13) 0.0450(13) 0.0445(15) -0.0037(11) 0.0055(11) -0.0041(11)
C29 0.0446(14) 0.0467(14) 0.0390(15) -0.0008(12) 0.0002(12) -0.0044(11)
C30 0.0482(15) 0.0456(14) 0.0453(16) -0.0016(12) 0.0041(12) 0.0037(12)
C31 0.0605(17) 0.0536(16) 0.0519(17) -0.0003(13) 0.0035(13) 0.0143(13)
C32 0.0716(19) 0.0630(18) 0.0401(16) 0.0018(13) 0.0012(14) 0.0149(14)
C33 0.0526(16) 0.0526(15) 0.0419(15) -0.0051(12) 0.0072(12) -0.0012(12)
C34 0.071(2) 0.0635(18) 0.0560(19) -0.0095(15) 0.0196(17) 0.0053(15)
C35 0.109(3) 0.064(2) 0.084(3) -0.0130(19) 0.031(2) -0.006(2)
C36 0.079(2) 0.080(2) 0.0479(18) -0.0095(16) 0.0084(16) 0.0078(18)
C37 0.085(3) 0.123(4) 0.073(3) 0.015(2) 0.022(2) 0.015(2)
O3W 0.203(5) 0.291(7) 0.241(6) 0.027(5) 0.014(4) 0.051(5)

loop_
_atom_type_symbol
_atom_type_description
_atom_type_scat_dispersion_real
_atom_type_scat_dispersion_imag
_atom_type_scat_source
C C 0.0033 0.0016 'International Tables Vol C Tables 4.2.6.8 and 6.1.1.4'
H H 0.0000 0.0000 'International Tables Vol C Tables 4.2.6.8 and 6.1.1.4'
N N 0.0061 0.0033 'International Tables Vol C Tables 4.2.6.8 and 6.1.1.4'
O O 0.0106 0.0060 'International Tables Vol C Tables 4.2.6.8 and 6.1.1.4'

loop_
_geom_angle_atom_site_label_1
_geom_angle_atom_site_label_2
_geom_angle_atom_site_label_3
_geom_angle
_geom_angle_site_symmetry_1
_geom_angle_site_symmetry_3
_geom_angle_publ_flag
C12 O1 C10 118.27(18) . . ?
C3 N1 C21 122.6(3) . . ?
C3 N1 H1N1 115(2) . . ?
C21 N1 H1N1 122(2) . . ?
C7 N2 C23 123.0(2) . . ?
C7 N2 H2N2 116(2) . . ?
C23 N2 H2N2 117(2) . . ?
N4 N3 C20 117.30(18) . . ?
N4 N3 C13 128.33(18) . . ?
C20 N3 C13 114.24(18) . . ?
C27 N4 N3 120.9(2) . . ?
C33 N5 C34 120.4(2) . . ?
C33 N5 C36 121.3(2) . . ?
C34 N5 C36 117.2(2) . . ?
C2 C1 C9 124.2(2) . . ?
C2 C1 H1 118.8(13) . . ?
C9 C1 H1 117.0(13) . . ?
C1 C2 C3 117.4(2) . . ?
C1 C2 C25 121.2(3) . . ?
C3 C2 C25 121.4(2) . . ?
N1 C3 C4 121.2(3) . . ?
N1 C3 C2 119.3(2) . . ?
C4 C3 C2 119.5(2) . . ?
C3 C4 C10 120.8(2) . . ?
C3 C4 H4 123.2(14) . . ?
C10 C4 H4 116.0(15) . . ?
C6 C5 C11 123.6(2) . . ?
C6 C5 H5 116.7(14) . . ?
C11 C5 H5 119.7(14) . . ?
C5 C6 C7 118.0(2) . . ?
C5 C6 C26 121.2(3) . . ?
C7 C6 C26 120.8(2) . . ?
N2 C7 C8 121.0(2) . . ?
N2 C7 C6 119.2(2) . . ?
C8 C7 C6 119.8(2) . . ?
C12 C8 C7 119.7(2) . . ?
C12 C8 H8 117.3(15) . . ?
C7 C8 H8 123.0(14) . . ?
C10 C9 C1 116.5(2) . . ?
C10 C9 C13 122.1(2) . . ?
C1 C9 C13 121.3(2) . . ?
C9 C10 O1 123.1(2) . . ?
C9 C10 C4 121.6(2) . . ?
O1 C10 C4 115.2(2) . . ?
C12 C11 C5 117.1(2) . . ?
C12 C11 C13 122.0(2) . . ?
C5 C11 C13 120.8(2) . . ?
C11 C12 O1 123.3(2) . . ?
C11 C12 C8 121.9(2) . . ?
O1 C12 C8 114.8(2) . . ?
N3 C13 C11 113.00(17) . . ?
N3 C13 C9 110.67(17) . . ?
C11 C13 C9 110.97(18) . . ?
N3 C13 C14 98.95(17) . . ?
C11 C13 C14 110.29(18) . . ?
C9 C13 C14 112.47(18) . . ?
C19 C14 C15 120.9(2) . . ?
C19 C14 C13 111.39(19) . . ?
C15 C14 C13 127.7(2) . . ?
C16 C15 C14 117.2(3) . . ?
C16 C15 H15 118.6(15) . . ?
C14 C15 H15 124.2(15) . . ?
C15 C16 C17 121.8(3) . . ?
C15 C16 H16 118.2(17) . . ?
C17 C16 H16 120.0(17) . . ?
C18 C17 C16 120.8(3) . . ?
C18 C17 H17 119.2(16) . . ?
C16 C17 H17 120.0(16) . . ?
C17 C18 C19 117.5(3) . . ?
C17 C18 H18 123.2(14) . . ?
C19 C18 H18 119.3(14) . . ?
C14 C19 C18 122.0(2) . . ?
C14 C19 C20 109.3(2) . . ?
C18 C19 C20 128.7(2) . . ?
O2 C20 N3 126.1(2) . . ?
O2 C20 C19 128.1(2) . . ?
N3 C20 C19 105.82(19) . . ?
C22 C21 N1 114.9(3) . . ?
C22 C21 H21A 108.5 . . ?
N1 C21 H21A 108.5 . . ?
C22 C21 H21B 108.5 . . ?
N1 C21 H21B 108.5 . . ?
H21A C21 H21B 107.5 . . ?
C21 C22 H22A 109.5 . . ?
C21 C22 H22B 109.5 . . ?
H22A C22 H22B 109.5 . . ?
C21 C22 H22C 109.5 . . ?
H22A C22 H22C 109.5 . . ?
H22B C22 H22C 109.5 . . ?
N2 C23 C24 110.8(3) . . ?
N2 C23 H23A 113.3(15) . . ?
C24 C23 H23A 106.2(16) . . ?
N2 C23 H23B 112(2) . . ?
C24 C23 H23B 110(2) . . ?
H23A C23 H23B 104(3) . . ?
C23 C24 H24A 109.5 . . ?
C23 C24 H24B 109.5 . . ?
H24A C24 H24B 109.5 . . ?
C23 C24 H24C 109.5 . . ?
H24A C24 H24C 109.5 . . ?
H24B C24 H24C 109.5 . . ?
C2 C25 H25C 111.7(18) . . ?
C2 C25 H25B 110.1(19) . . ?
H25C C25 H25B 98(3) . . ?
C2 C25 H25A 111(2) . . ?
H25C C25 H25A 113(3) . . ?
H25B C25 H25A 113(3) . . ?
C6 C26 H26B 113(2) . . ?
C6 C26 H26C 112.5(18) . . ?
H26B C26 H26C 110(3) . . ?
C6 C26 H26A 112.2(19) . . ?
H26B C26 H26A 105(3) . . ?
H26C C26 H26A 104(3) . . ?
N4 C27 C28 118.4(2) . . ?
N4 C27 H27 122.6(13) . . ?
C28 C27 H27 118.9(13) . . ?
C31 C28 C29 116.5(2) . . ?
C31 C28 C27 121.4(2) . . ?
C29 C28 C27 122.0(2) . . ?
C30 C29 C28 122.0(3) . . ?
C30 C29 H29 117.8(15) . . ?
C28 C29 H29 120.1(15) . . ?
C29 C30 C33 121.4(2) . . ?
C29 C30 H30 117.3(15) . . ?
C33 C30 H30 121.2(15) . . ?
C32 C31 C28 122.3(3) . . ?
C32 C31 H31 120.3(17) . . ?
C28 C31 H31 117.3(17) . . ?
C31 C32 C33 121.0(3) . . ?
C31 C32 H32 117.9(16) . . ?
C33 C32 H32 121.2(16) . . ?
N5 C33 C30 121.5(2) . . ?
N5 C33 C32 121.8(2) . . ?
C30 C33 C32 116.7(2) . . ?
N5 C34 C35 113.2(3) . . ?
N5 C34 H34A 107.4(16) . . ?
C35 C34 H34A 113.5(16) . . ?
N5 C34 H34B 107.1(19) . . ?
C35 C34 H34B 111.8(18) . . ?
H34A C34 H34B 103(2) . . ?
C34 C35 H35B 113(2) . . ?
C34 C35 H35A 107(2) . . ?
H35B C35 H35A 93(3) . . ?
C34 C35 H35C 114(2) . . ?
H35B C35 H35C 115(3) . . ?
H35A C35 H35C 113(3) . . ?
N5 C36 C37 112.4(3) . . ?
N5 C36 H36A 112.6(16) . . ?
C37 C36 H36A 109.5(16) . . ?
N5 C36 H36B 110.8(19) . . ?
C37 C36 H36B 105.0(19) . . ?
H36A C36 H36B 106(3) . . ?
C36 C37 H37A 109(3) . . ?
C36 C37 H37C 119(2) . . ?
H37A C37 H37C 101(3) . . ?
C36 C37 H37B 99(2) . . ?
H37A C37 H37B 125(4) . . ?
H37C C37 H37B 105(3) . . ?
H1O3 O3W H2O3 88.0(15) . . ?

loop_
_geom_bond_atom_site_label_1
_geom_bond_atom_site_label_2
_geom_bond_distance
_geom_bond_site_symmetry_2
_geom_bond_publ_flag
O1 C12 1.383(3) . ?
O1 C10 1.386(3) . ?
O2 C20 1.220(3) . ?
N1 C3 1.385(3) . ?
N1 C21 1.470(4) . ?
N1 H1N1 0.85(3) . ?
N2 C7 1.392(3) . ?
N2 C23 1.439(4) . ?
N2 H2N2 0.89(4) . ?
N3 N4 1.369(3) . ?
N3 C20 1.373(3) . ?
N3 C13 1.505(3) . ?
N4 C27 1.282(3) . ?
N5 C33 1.379(3) . ?
N5 C34 1.446(4) . ?
N5 C36 1.467(4) . ?
C1 C2 1.380(3) . ?
C1 C9 1.399(3) . ?
C1 H1 1.02(2) . ?
C2 C3 1.414(4) . ?
C2 C25 1.499(4) . ?
C3 C4 1.387(4) . ?
C4 C10 1.386(3) . ?
C4 H4 0.99(3) . ?
C5 C6 1.373(3) . ?
C5 C11 1.396(3) . ?
C5 H5 0.99(3) . ?
C6 C7 1.414(4) . ?
C6 C26 1.499(4) . ?
C7 C8 1.397(3) . ?
C8 C12 1.389(3) . ?
C8 H8 1.02(3) . ?
C9 C10 1.378(3) . ?
C9 C13 1.515(3) . ?
C11 C12 1.380(3) . ?
C11 C13 1.514(3) . ?
C13 C14 1.524(3) . ?
C14 C19 1.375(3) . ?
C14 C15 1.384(3) . ?
C15 C16 1.384(4) . ?
C15 H15 1.00(3) . ?
C16 C17 1.385(4) . ?
C16 H16 0.96(3) . ?
C17 C18 1.376(4) . ?
C17 H17 0.99(3) . ?
C18 C19 1.383(4) . ?
C18 H18 1.01(3) . ?
C19 C20 1.472(3) . ?
C21 C22 1.432(5) . ?
C21 H21A 0.9700 . ?
C21 H21B 0.9700 . ?
C22 H22A 0.9600 . ?
C22 H22B 0.9600 . ?
C22 H22C 0.9600 . ?
C23 C24 1.496(5) . ?
C23 H23A 1.08(3) . ?
C23 H23B 0.93(3) . ?
C24 H24A 0.9600 . ?
C24 H24B 0.9600 . ?
C24 H24C 0.9600 . ?
C25 H25C 1.02(3) . ?
C25 H25B 0.98(4) . ?
C25 H25A 0.84(3) . ?
C26 H26B 0.95(4) . ?
C26 H26C 1.08(4) . ?
C26 H26A 1.01(4) . ?
C27 C28 1.456(3) . ?
C27 H27 1.01(2) . ?
C28 C31 1.387(3) . ?
C28 C29 1.387(3) . ?
C29 C30 1.373(3) . ?
C29 H29 0.90(3) . ?
C30 C33 1.396(3) . ?
C30 H30 0.95(3) . ?
C31 C32 1.374(4) . ?
C31 H31 0.94(3) . ?
C32 C33 1.401(4) . ?
C32 H32 0.91(3) . ?
C34 C35 1.504(5) . ?
C34 H34A 1.01(3) . ?
C34 H34B 0.92(3) . ?
C35 H35B 1.00(5) . ?
C35 H35A 1.09(4) . ?
C35 H35C 0.98(4) . ?
C36 C37 1.496(5) . ?
C36 H36A 0.99(3) . ?
C36 H36B 0.96(3) . ?
C37 H37A 0.96(4) . ?
C37 H37C 1.03(4) . ?
C37 H37B 1.08(5) . ?
O3W H1O3 1.059(6) . ?
O3W H2O3 0.86(2) . ?

loop_
_geom_hbond_atom_site_label_D
_geom_hbond_atom_site_label_H
_geom_hbond_atom_site_label_A
_geom_hbond_distance_DH
_geom_hbond_distance_HA
_geom_hbond_distance_DA
_geom_hbond_angle_DHA
_geom_hbond_site_symmetry_A
N1 H1N1 O2 0.85(3) 2.49(4) 3.319(4) 166(3) 2_545

loop_
_geom_torsion_atom_site_label_1
_geom_torsion_atom_site_label_2
_geom_torsion_atom_site_label_3
_geom_torsion_atom_site_label_4
_geom_torsion
_geom_torsion_site_symmetry_1
_geom_torsion_site_symmetry_2
_geom_torsion_site_symmetry_3
_geom_torsion_site_symmetry_4
_geom_torsion_publ_flag
C20 N3 N4 C27 -177.0(2) . . . . ?
C13 N3 N4 C27 7.4(3) . . . . ?
C9 C1 C2 C3 -1.2(4) . . . . ?
C9 C1 C2 C25 179.0(2) . . . . ?
C21 N1 C3 C4 -6.0(4) . . . . ?
C21 N1 C3 C2 174.8(3) . . . . ?
C1 C2 C3 N1 179.4(2) . . . . ?
C25 C2 C3 N1 -0.8(4) . . . . ?
C1 C2 C3 C4 0.2(4) . . . . ?
C25 C2 C3 C4 -180.0(2) . . . . ?
N1 C3 C4 C10 -178.5(2) . . . . ?
C2 C3 C4 C10 0.7(4) . . . . ?
C11 C5 C6 C7 -0.5(4) . . . . ?
C11 C5 C6 C26 177.8(2) . . . . ?
C23 N2 C7 C8 3.6(4) . . . . ?
C23 N2 C7 C6 -177.8(3) . . . . ?
C5 C6 C7 N2 -177.3(2) . . . . ?
C26 C6 C7 N2 4.3(4) . . . . ?
C5 C6 C7 C8 1.2(3) . . . . ?
C26 C6 C7 C8 -177.1(2) . . . . ?
N2 C7 C8 C12 177.7(2) . . . . ?
C6 C7 C8 C12 -0.8(4) . . . . ?
C2 C1 C9 C10 1.2(3) . . . . ?
C2 C1 C9 C13 179.9(2) . . . . ?
C1 C9 C10 O1 -178.0(2) . . . . ?
C13 C9 C10 O1 3.3(4) . . . . ?
C1 C9 C10 C4 -0.2(4) . . . . ?
C13 C9 C10 C4 -178.9(2) . . . . ?
C12 O1 C10 C9 -4.8(3) . . . . ?
C12 O1 C10 C4 177.3(2) . . . . ?
C3 C4 C10 C9 -0.7(4) . . . . ?
C3 C4 C10 O1 177.2(2) . . . . ?
C6 C5 C11 C12 -0.6(3) . . . . ?
C6 C5 C11 C13 -177.2(2) . . . . ?
C5 C11 C12 O1 179.7(2) . . . . ?
C13 C11 C12 O1 -3.8(3) . . . . ?
C5 C11 C12 C8 1.0(3) . . . . ?
C13 C11 C12 C8 177.6(2) . . . . ?
C10 O1 C12 C11 5.0(3) . . . . ?
C10 O1 C12 C8 -176.2(2) . . . . ?
C7 C8 C12 C11 -0.3(4) . . . . ?
C7 C8 C12 O1 -179.1(2) . . . . ?
N4 N3 C13 C11 -62.2(3) . . . . ?
C20 N3 C13 C11 122.0(2) . . . . ?
N4 N3 C13 C9 62.9(3) . . . . ?
C20 N3 C13 C9 -112.8(2) . . . . ?
N4 N3 C13 C14 -178.84(19) . . . . ?
C20 N3 C13 C14 5.4(2) . . . . ?
C12 C11 C13 N3 126.9(2) . . . . ?
C5 C11 C13 N3 -56.7(3) . . . . ?
C12 C11 C13 C9 1.9(3) . . . . ?
C5 C11 C13 C9 178.31(19) . . . . ?
C12 C11 C13 C14 -123.4(2) . . . . ?
C5 C11 C13 C14 53.0(3) . . . . ?
C10 C9 C13 N3 -128.0(2) . . . . ?
C1 C9 C13 N3 53.4(3) . . . . ?
C10 C9 C13 C11 -1.7(3) . . . . ?
C1 C9 C13 C11 179.66(19) . . . . ?
C10 C9 C13 C14 122.4(2) . . . . ?
C1 C9 C13 C14 -56.3(3) . . . . ?
N3 C13 C14 C19 -2.8(2) . . . . ?
C11 C13 C14 C19 -121.5(2) . . . . ?
C9 C13 C14 C19 114.0(2) . . . . ?
N3 C13 C14 C15 173.9(2) . . . . ?
C11 C13 C14 C15 55.2(3) . . . . ?
C9 C13 C14 C15 -69.3(3) . . . . ?
C19 C14 C15 C16 -0.2(3) . . . . ?
C13 C14 C15 C16 -176.6(2) . . . . ?
C14 C15 C16 C17 0.2(4) . . . . ?
C15 C16 C17 C18 -0.1(4) . . . . ?
C16 C17 C18 C19 0.1(4) . . . . ?
C15 C14 C19 C18 0.2(3) . . . . ?
C13 C14 C19 C18 177.2(2) . . . . ?
C15 C14 C19 C20 -177.2(2) . . . . ?
C13 C14 C19 C20 -0.3(3) . . . . ?
C17 C18 C19 C14 -0.1(4) . . . . ?
C17 C18 C19 C20 176.8(2) . . . . ?
N4 N3 C20 O2 -2.4(4) . . . . ?
C13 N3 C20 O2 173.8(2) . . . . ?
N4 N3 C20 C19 177.92(17) . . . . ?
C13 N3 C20 C19 -5.8(2) . . . . ?
C14 C19 C20 O2 -176.0(2) . . . . ?
C18 C19 C20 O2 6.8(4) . . . . ?
C14 C19 C20 N3 3.6(3) . . . . ?
C18 C19 C20 N3 -173.6(2) . . . . ?
C3 N1 C21 C22 174.1(3) . . . . ?
C7 N2 C23 C24 -174.0(3) . . . . ?
N3 N4 C27 C28 178.21(18) . . . . ?
N4 C27 C28 C31 -166.4(2) . . . . ?
N4 C27 C28 C29 11.0(3) . . . . ?
C31 C28 C29 C30 2.3(3) . . . . ?
C27 C28 C29 C30 -175.3(2) . . . . ?
C28 C29 C30 C33 -0.3(4) . . . . ?
C29 C28 C31 C32 -2.6(4) . . . . ?
C27 C28 C31 C32 174.9(2) . . . . ?
C28 C31 C32 C33 1.0(4) . . . . ?
C34 N5 C33 C30 -0.8(4) . . . . ?
C36 N5 C33 C30 -168.8(3) . . . . ?
C34 N5 C33 C32 179.1(3) . . . . ?
C36 N5 C33 C32 11.1(4) . . . . ?
C29 C30 C33 N5 178.5(2) . . . . ?
C29 C30 C33 C32 -1.4(4) . . . . ?
C31 C32 C33 N5 -178.8(3) . . . . ?
C31 C32 C33 C30 1.1(4) . . . . ?
C33 N5 C34 C35 -79.7(4) . . . . ?
C36 N5 C34 C35 88.8(4) . . . . ?
C33 N5 C36 C37 -91.6(4) . . . . ?
C34 N5 C36 C37 100.1(4) . . . . ?
